data_7131018
loop_
_publ_author_name
'Hu , Chaopeng'
'Ding, Yazhou'
'Bai, Yunping'
'Guo, Lulu'
'Cui, Chunming'

_publ_section_title
;
 Synthesis and reactivity of a &#xF06D;-1,2-dinitrogen dinickel(II)
 complex with C-H activated silaamidinate pincer ligand
;
_journal_name_full 'Chemical Communications'
_journal_paper_doi 10.1039/D2CC05472H
_journal_year 2022
_chemical_formula_moiety 'C48 H65 N5 Ni Si'
_chemical_formula_sum 'C48 H65 N5 Ni Si'
_chemical_formula_weight 798.85
_space_group_crystal_system monoclinic
_space_group_IT_number 14
_space_group_name_Hall '-P 2ybc'
_space_group_name_H-M_alt 'P 1 21/c 1'
_atom_sites_solution_hydrogens geom
_atom_sites_solution_primary dual
_audit_creation_date 2021-08-01
_audit_creation_method
;
Olex2 1.3
(compiled 2020.06.28 svn.raecde09e for OlexSys, GUI svn.r6132)
;
_audit_update_record
;
2021-09-06 deposited with the CCDC.	2022-11-15 downloaded from the CCDC.
;
_cell_angle_alpha 90
_cell_angle_beta 100.380(9)
_cell_angle_gamma 90
_cell_formula_units_Z 4
_cell_length_a 24.045(2)
_cell_length_b 12.0991(16)
_cell_length_c 15.7064(15)
_cell_measurement_reflns_used 6461
_cell_measurement_temperature 113.15
_cell_measurement_theta_max 29.5640
_cell_measurement_theta_min 2.1160
_cell_volume 4494.6(8)
_computing_cell_refinement 'CrysAlisPro 1.171.39.46 (Rigaku OD, 2018)'
_computing_data_collection 'CrysAlisPro 1.171.39.46 (Rigaku OD, 2018)'
_computing_data_reduction 'CrysAlisPro 1.171.39.46 (Rigaku OD, 2018)'
_computing_molecular_graphics 'Olex2 1.3 (Dolomanov et al., 2009)'
_computing_publication_material 'Olex2 1.3 (Dolomanov et al., 2009)'
_computing_structure_refinement 'SHELXL 2014/7 (Sheldrick, 2015)'
_computing_structure_solution 'ShelXT (Sheldrick, 2015)'
_diffrn_ambient_temperature 113.15
_diffrn_detector 'CCD plate'
_diffrn_measured_fraction_theta_full 1.000
_diffrn_measured_fraction_theta_max 1.000
_diffrn_measurement_details
;
List of Runs (angles in degrees, time in seconds):

  # Type    Start    End  Width  t~exp~   \w     \q     \k     \f   Frames
#--------------------------------------------------------------------------
  1  \w   -115.00  65.00   1.00    2.00    --  -25.00  45.00   0.00  180
  2  \w   -115.00  35.00   1.00    2.00    --  -25.00  45.00  90.00  150
  3  \w   -115.00   5.00   1.00    2.00    --  -25.00  45.00 180.00  120
;
_diffrn_measurement_device 'abstract diffractometer'
_diffrn_measurement_device_type 'dtrek-CrysAlisPro-abstract goniometer imported rigaku-d*trek images'
_diffrn_measurement_method '\w scans'
_diffrn_orient_matrix_type 'CrysAlisPro convention (1999,Acta A55,543-557)'
_diffrn_orient_matrix_UB_11 -0.0027935000
_diffrn_orient_matrix_UB_12 0.0572135000
_diffrn_orient_matrix_UB_13 0.0082100000
_diffrn_orient_matrix_UB_21 -0.0295199000
_diffrn_orient_matrix_UB_22 -0.0066585000
_diffrn_orient_matrix_UB_23 -0.0021590000
_diffrn_orient_matrix_UB_31 0.0045944000
_diffrn_orient_matrix_UB_32 -0.0108993000
_diffrn_orient_matrix_UB_33 0.0450973000
_diffrn_radiation_monochromator graphite
_diffrn_radiation_probe x-ray
_diffrn_radiation_type MoK\a
_diffrn_radiation_wavelength 0.71073
_diffrn_reflns_av_R_equivalents 0.1771
_diffrn_reflns_av_unetI/netI 0.1505
_diffrn_reflns_Laue_measured_fraction_full 1.000
_diffrn_reflns_Laue_measured_fraction_max 1.000
_diffrn_reflns_limit_h_max 26
_diffrn_reflns_limit_h_min -27
_diffrn_reflns_limit_k_max 13
_diffrn_reflns_limit_k_min -13
_diffrn_reflns_limit_l_max 18
_diffrn_reflns_limit_l_min -17
_diffrn_reflns_number 32119
_diffrn_reflns_point_group_measured_fraction_full 1.000
_diffrn_reflns_point_group_measured_fraction_max 1.000
_diffrn_reflns_theta_full 24.149
_diffrn_reflns_theta_max 24.149
_diffrn_reflns_theta_min 1.722
_diffrn_source 'fine-focus sealed X-ray tube'
_diffrn_source_type 'Enhance (Mo) X-ray Source'
_exptl_absorpt_coefficient_mu 0.496
_exptl_absorpt_correction_T_max 1.00000
_exptl_absorpt_correction_T_min 0.63435
_exptl_absorpt_correction_type multi-scan
_exptl_absorpt_process_details
;
CrysAlisPro 1.171.39.46 (Rigaku Oxford Diffraction, 2018)
Empirical absorption correction using spherical harmonics,
 implemented in SCALE3 ABSPACK scaling algorithm.
;
_exptl_crystal_colour red
_exptl_crystal_colour_primary red
_exptl_crystal_density_diffrn 1.181
_exptl_crystal_description plate
_exptl_crystal_F_000 1720
_exptl_crystal_size_max 0.2
_exptl_crystal_size_mid 0.2
_exptl_crystal_size_min 0.2
_refine_diff_density_max 0.820
_refine_diff_density_min -1.204
_refine_diff_density_rms 0.117
_refine_ls_extinction_method none
_refine_ls_goodness_of_fit_ref 1.047
_refine_ls_hydrogen_treatment constr
_refine_ls_matrix_type full
_refine_ls_number_parameters 512
_refine_ls_number_reflns 7168
_refine_ls_number_restraints 4087
_refine_ls_restrained_S_all 0.879
_refine_ls_R_factor_all 0.1788
_refine_ls_R_factor_gt 0.1081
_refine_ls_shift/su_max 0.001
_refine_ls_shift/su_mean 0.000
_refine_ls_structure_factor_coef Fsqd
_refine_ls_weighting_details 'w=1/[\s^2^(Fo^2^)+(0.0860P)^2^+19.5313P] where P=(Fo^2^+2Fc^2^)/3'
_refine_ls_weighting_scheme calc
_refine_ls_wR_factor_gt 0.2358
_refine_ls_wR_factor_ref 0.2783
_reflns_Friedel_coverage 0.000
_reflns_number_gt 3965
_reflns_number_total 7168
_reflns_threshold_expression 'I > 2\s(I)'
_cod_data_source_file d2cc05472h2.cif
_cod_data_source_block r20210625c
_cod_original_cell_volume 4494.6(9)
_cod_database_code 7131018
_shelx_shelxl_version_number 2014/7
_chemical_oxdiff_formula 'C11 H10 N O'
_shelx_space_group_comment
;
The symmetry employed for this shelxl refinement is uniquely defined
by the following loop, which should always be used as a source of
symmetry information in preference to the above space-group names.
They are only intended as comments.
;
_shelx_estimated_absorpt_t_max 0.907
_shelx_estimated_absorpt_t_min 0.907
_reflns_odcompleteness_completeness 99.88
_reflns_odcompleteness_iscentric 1
_reflns_odcompleteness_theta 26.32
_olex2_refinement_description
;
1. Fixed Uiso
 At 1.2 times of:
  All C(H) groups
 At 1.5 times of:
  All C(H,H,H) groups
2. Rigid bond restraints
 N4, C2
 with sigma for 1-2 distances of 0.01 and sigma for 1-3 distances of 0.02
3. Uiso/Uaniso restraints and constraints
C43 \\sim C35 \\sim C2 \\sim C16 \\sim C12 \\sim C14 \\sim C17 \\sim C11 \\sim
C13 \\sim C48 \\sim C20 \\sim C46 \\sim C39 \\sim C44 \\sim C15 \\sim C45 \\sim
C47 \\sim C23 \\sim C36 \\sim C37 \\sim C38 \\sim C22 \\sim C42 \\sim C28 \\sim
C25 \\sim C1 \\sim C19 \\sim C24 \\sim C21 \\sim C26 \\sim C29 \\sim C18 \\sim
C41 \\sim C40 \\sim C27 \\sim C30 \\sim C32 \\sim C3 \\sim C8 \\sim C31 \\sim
C4 \\sim C33 \\sim C34 \\sim C9 \\sim C10 \\sim C7 \\sim C5 \\sim C6: within
7.2A with sigma of 0.01 and sigma for terminal atoms of 0.02 within 7.2A
Uanis(Ni1) \\sim Ueq, Uanis(C20) \\sim Ueq: with sigma of 0.01 and sigma for
terminal atoms of 0.02
Uanis(N4) \\sim Ueq, Uanis(C2) \\sim Ueq: with sigma of 0.01 and sigma for
terminal atoms of 0.02
4.a Ternary CH refined with riding coordinates:
 C17(H17), C29(H29), C32(H32)
4.b Aromatic/amide H refined with riding coordinates:
 C14(H14), C13(H13), C48(H48), C46(H46), C44(H44), C15(H15), C45(H45),
 C47(H47), C25(H25), C26(H26), C27(H27), C7(H7), C5(H5), C6(H6)
4.c Idealised Me refined as rotating group:
 C36(H36a,H36b,H36c), C37(H37a,H37b,H37c), C38(H38a,H38b,H38c), C22(H22a,H22b,
 H22c), C42(H42a,H42b,H42c), C19(H19a,H19b,H19c), C21(H21a,H21b,H21c), C18(H18a,
 H18b,H18c), C41(H41a,H41b,H41c), C40(H40a,H40b,H40c), C30(H30a,H30b,H30c),
 C31(H31a,H31b,H31c), C33(H33a,H33b,H33c), C34(H34a,H34b,H34c), C9(H9a,H9b,H9c),
  C10(H10a,H10b,H10c)
;
_olex2_submission_special_instructions 'No special instructions were received'
_oxdiff_exptl_absorpt_empirical_details
;
Empirical correction (ABSPACK) includes:
- Absorption correction using spherical harmonics
- Frame scaling
;
_oxdiff_exptl_absorpt_empirical_full_max 1.436
_oxdiff_exptl_absorpt_empirical_full_min 0.793

loop_
_space_group_symop_operation_xyz
'x, y, z'
'-x, y+1/2, -z+1/2'
'-x, -y, -z'
'x, -y-1/2, z-1/2'

loop_
_atom_site_label
_atom_site_type_symbol
_atom_site_fract_x
_atom_site_fract_y
_atom_site_fract_z
_atom_site_U_iso_or_equiv
_atom_site_adp_type
_atom_site_occupancy
_atom_site_site_symmetry_order
_atom_site_calc_flag
_atom_site_refinement_flags_posn
_atom_site_refinement_flags_adp
_atom_site_refinement_flags_occupancy
_atom_site_disorder_assembly
_atom_site_disorder_group
Ni1 Ni 0.73554(4) 0.25814(9) 0.53420(6) 0.0320(3) Uani 1 1 d . U . . .
Si1 Si 0.78713(9) 0.4374(2) 0.54868(13) 0.0286(6) Uani 1 1 d . . . . .
N4 N 0.8292(2) 0.4887(5) 0.4704(4) 0.0252(15) Uani 1 1 d . U . . .
N2 N 0.8069(2) 0.3154(6) 0.5912(4) 0.0288(16) Uani 1 1 d . . . . .
N5 N 0.8164(2) 0.5714(5) 0.5866(4) 0.0285(15) Uani 1 1 d . . . . .
N3 N 0.7185(2) 0.4213(6) 0.5285(4) 0.0314(16) Uani 1 1 d . . . . .
C43 C 0.8765(3) 0.6753(8) 0.4977(5) 0.0408(12) Uani 1 1 d . U . . .
N1 N 0.6261(3) 0.1678(8) 0.4486(5) 0.055(2) Uani 1 1 d . . . . .
C35 C 0.8546(3) 0.4426(8) 0.3977(5) 0.0418(11) Uani 1 1 d . U . . .
C2 C 0.8421(3) 0.5823(8) 0.5167(5) 0.0429(11) Uani 1 1 d . U . . .
C16 C 0.8341(3) 0.1309(8) 0.5829(5) 0.0427(12) Uani 1 1 d . U . . .
C12 C 0.9071(3) 0.2628(8) 0.6468(5) 0.0411(12) Uani 1 1 d . U . . .
C14 C 0.9297(3) 0.0689(8) 0.6311(5) 0.0426(14) Uani 1 1 d . U . . .
H14 H 0.9569 0.0111 0.6389 0.051 Uiso 1 1 calc R . . . .
C17 C 0.9248(3) 0.3766(8) 0.6802(5) 0.0424(12) Uani 1 1 d . U . . .
H17 H 0.9005 0.4312 0.6427 0.051 Uiso 1 1 calc R . . . .
C11 C 0.8508(3) 0.2385(8) 0.6060(5) 0.0410(11) Uani 1 1 d . U . . .
C13 C 0.9449(3) 0.1742(8) 0.6569(5) 0.0408(13) Uani 1 1 d . U . . .
H13 H 0.9831 0.1878 0.6829 0.049 Uiso 1 1 calc R . . . .
C48 C 0.9344(3) 0.6836(8) 0.5320(5) 0.0438(13) Uani 1 1 d . U . . .
H48 H 0.9526 0.6271 0.5689 0.053 Uiso 1 1 calc R . . . .
C20 C 0.7714(4) 0.1119(8) 0.5487(5) 0.0455(12) Uani 1 1 d . U . . .
C46 C 0.9393(3) 0.8570(8) 0.4605(5) 0.0438(14) Uani 1 1 d . U . . .
H46 H 0.9609 0.9189 0.4484 0.053 Uiso 1 1 calc R . . . .
C39 C 0.8045(3) 0.6554(8) 0.6498(5) 0.0452(11) Uani 1 1 d . U . . .
C44 C 0.8511(4) 0.7608(8) 0.4446(5) 0.0424(12) Uani 1 1 d . U . . .
H44 H 0.8119 0.7569 0.4209 0.051 Uiso 1 1 calc R . . . .
C15 C 0.8737(3) 0.0473(8) 0.5932(5) 0.0431(14) Uani 1 1 d . U . . .
H15 H 0.8628 -0.0254 0.5745 0.052 Uiso 1 1 calc R . . . .
C45 C 0.8822(3) 0.8509(8) 0.4260(5) 0.0425(14) Uani 1 1 d . U . . .
H45 H 0.8645 0.9083 0.3898 0.051 Uiso 1 1 calc R . . . .
C47 C 0.9648(4) 0.7726(8) 0.5126(5) 0.0449(14) Uani 1 1 d . U . . .
H47 H 1.0041 0.7764 0.5353 0.054 Uiso 1 1 calc R . . . .
C23 C 0.6683(4) 0.4801(9) 0.5191(5) 0.0463(11) Uani 1 1 d . U . . .
C36 C 0.8191(3) 0.3425(8) 0.3654(5) 0.0452(15) Uani 1 1 d . U . . .
H36A H 0.8207 0.2889 0.4125 0.068 Uiso 1 1 calc GR . . . .
H36B H 0.8339 0.3085 0.3174 0.068 Uiso 1 1 calc GR . . . .
H36C H 0.7799 0.3654 0.3453 0.068 Uiso 1 1 calc GR . . . .
C37 C 0.8520(3) 0.5272(8) 0.3246(5) 0.0432(16) Uani 1 1 d . U . . .
H37A H 0.8130 0.5530 0.3069 0.065 Uiso 1 1 calc GR . . . .
H37B H 0.8649 0.4927 0.2751 0.065 Uiso 1 1 calc GR . . . .
H37C H 0.8765 0.5901 0.3450 0.065 Uiso 1 1 calc GR . . . .
C38 C 0.9156(3) 0.4069(8) 0.4307(5) 0.0422(16) Uani 1 1 d . U . . .
H38A H 0.9390 0.4723 0.4476 0.063 Uiso 1 1 calc GR . . . .
H38B H 0.9300 0.3672 0.3848 0.063 Uiso 1 1 calc GR . . . .
H38C H 0.9169 0.3583 0.4809 0.063 Uiso 1 1 calc GR . . . .
C22 C 0.7626(4) 0.0420(8) 0.4659(5) 0.0482(16) Uani 1 1 d . U . . .
H22A H 0.7221 0.0346 0.4433 0.072 Uiso 1 1 calc GR . . . .
H22B H 0.7792 -0.0315 0.4790 0.072 Uiso 1 1 calc GR . . . .
H22C H 0.7810 0.0781 0.4224 0.072 Uiso 1 1 calc GR . . . .
C42 C 0.7805(4) 0.5864(8) 0.7178(5) 0.0489(16) Uani 1 1 d . U . . .
H42A H 0.7480 0.5433 0.6889 0.073 Uiso 1 1 calc GR . . . .
H42B H 0.7685 0.6359 0.7604 0.073 Uiso 1 1 calc GR . . . .
H42C H 0.8098 0.5361 0.7471 0.073 Uiso 1 1 calc GR . . . .
C28 C 0.6521(4) 0.5576(9) 0.4515(5) 0.0480(12) Uani 1 1 d . U . . .
C25 C 0.5799(4) 0.5234(9) 0.5675(6) 0.0513(13) Uani 1 1 d . U . . .
H25 H 0.5552 0.5129 0.6077 0.062 Uiso 1 1 calc R . . . .
C1 C 0.6696(4) 0.2032(9) 0.4812(6) 0.0487(11) Uani 1 1 d . U . . .
C19 C 0.9861(3) 0.4061(8) 0.6782(5) 0.0469(17) Uani 1 1 d . U . . .
H19A H 1.0111 0.3575 0.7178 0.070 Uiso 1 1 calc GR . . . .
H19B H 0.9931 0.4832 0.6961 0.070 Uiso 1 1 calc GR . . . .
H19C H 0.9935 0.3965 0.6193 0.070 Uiso 1 1 calc GR . . . .
C24 C 0.6304(4) 0.4637(9) 0.5787(5) 0.0484(11) Uani 1 1 d . U . . .
C21 C 0.7459(4) 0.0561(8) 0.6191(5) 0.0489(16) Uani 1 1 d . U . . .
H21A H 0.7501 0.1045 0.6700 0.073 Uiso 1 1 calc GR . . . .
H21B H 0.7655 -0.0139 0.6352 0.073 Uiso 1 1 calc GR . . . .
H21C H 0.7057 0.0418 0.5978 0.073 Uiso 1 1 calc GR . . . .
C26 C 0.5647(4) 0.5961(9) 0.5013(6) 0.0540(14) Uani 1 1 d . U . . .
H26 H 0.5298 0.6348 0.4951 0.065 Uiso 1 1 calc R . . . .
C29 C 0.6438(4) 0.3849(9) 0.6546(5) 0.0504(12) Uani 1 1 d . U . . .
H29 H 0.6819 0.3519 0.6543 0.060 Uiso 1 1 calc R . . . .
C18 C 0.9132(4) 0.3901(9) 0.7719(5) 0.0504(17) Uani 1 1 d . U . . .
H18A H 0.8736 0.3720 0.7728 0.076 Uiso 1 1 calc GR . . . .
H18B H 0.9207 0.4667 0.7909 0.076 Uiso 1 1 calc GR . . . .
H18C H 0.9379 0.3403 0.8110 0.076 Uiso 1 1 calc GR . . . .
C41 C 0.8573(4) 0.7147(8) 0.6919(5) 0.0501(17) Uani 1 1 d . U . . .
H41A H 0.8862 0.6605 0.7162 0.075 Uiso 1 1 calc GR . . . .
H41B H 0.8488 0.7624 0.7383 0.075 Uiso 1 1 calc GR . . . .
H41C H 0.8715 0.7599 0.6486 0.075 Uiso 1 1 calc GR . . . .
C40 C 0.7585(4) 0.7338(8) 0.6045(6) 0.0519(16) Uani 1 1 d . U . . .
H40A H 0.7725 0.7738 0.5584 0.078 Uiso 1 1 calc GR . . . .
H40B H 0.7487 0.7867 0.6467 0.078 Uiso 1 1 calc GR . . . .
H40C H 0.7249 0.6910 0.5795 0.078 Uiso 1 1 calc GR . . . .
C27 C 0.6010(4) 0.6131(9) 0.4430(6) 0.0522(13) Uani 1 1 d . U . . .
H27 H 0.5906 0.6636 0.3966 0.063 Uiso 1 1 calc R . . . .
C30 C 0.6014(4) 0.2919(9) 0.6492(6) 0.0585(18) Uani 1 1 d . U . . .
H30A H 0.5650 0.3212 0.6587 0.088 Uiso 1 1 calc GR . . . .
H30B H 0.6150 0.2365 0.6936 0.088 Uiso 1 1 calc GR . . . .
H30C H 0.5966 0.2576 0.5918 0.088 Uiso 1 1 calc GR . . . .
C32 C 0.6892(4) 0.5743(9) 0.3827(6) 0.0500(11) Uani 1 1 d . U . . .
H32 H 0.7292 0.5622 0.4119 0.060 Uiso 1 1 calc R . . . .
C3 C 0.5701(4) 0.1311(10) 0.4123(6) 0.0552(13) Uani 1 1 d . U . . .
C8 C 0.5610(4) 0.0198(10) 0.4216(6) 0.0594(14) Uani 1 1 d . U . . .
C31 C 0.6455(4) 0.4433(9) 0.7411(6) 0.0571(18) Uani 1 1 d . U . . .
H31A H 0.6680 0.5110 0.7425 0.086 Uiso 1 1 calc GR . . . .
H31B H 0.6626 0.3943 0.7883 0.086 Uiso 1 1 calc GR . . . .
H31C H 0.6069 0.4622 0.7481 0.086 Uiso 1 1 calc GR . . . .
C4 C 0.5333(4) 0.2134(10) 0.3729(6) 0.0589(14) Uani 1 1 d . U . . .
C33 C 0.6756(4) 0.4864(9) 0.3134(6) 0.0608(17) Uani 1 1 d . U . . .
H33A H 0.6804 0.4131 0.3403 0.091 Uiso 1 1 calc GR . . . .
H33B H 0.7011 0.4942 0.2717 0.091 Uiso 1 1 calc GR . . . .
H33C H 0.6364 0.4951 0.2836 0.091 Uiso 1 1 calc GR . . . .
C34 C 0.6861(4) 0.6901(9) 0.3439(6) 0.0605(18) Uani 1 1 d . U . . .
H34A H 0.6482 0.7029 0.3104 0.091 Uiso 1 1 calc GR . . . .
H34B H 0.7141 0.6969 0.3058 0.091 Uiso 1 1 calc GR . . . .
H34C H 0.6942 0.7448 0.3905 0.091 Uiso 1 1 calc GR . . . .
C9 C 0.5476(4) 0.3251(10) 0.3631(6) 0.0657(19) Uani 1 1 d . U . . .
H9A H 0.5566 0.3603 0.4201 0.099 Uiso 1 1 calc GR . . . .
H9B H 0.5157 0.3635 0.3277 0.099 Uiso 1 1 calc GR . . . .
H9C H 0.5806 0.3293 0.3345 0.099 Uiso 1 1 calc GR . . . .
C10 C 0.6014(5) -0.0631(10) 0.4633(7) 0.076(2) Uani 1 1 d . U . . .
H10A H 0.6320 -0.0714 0.4301 0.113 Uiso 1 1 calc GR . . . .
H10B H 0.5820 -0.1341 0.4652 0.113 Uiso 1 1 calc GR . . . .
H10C H 0.6172 -0.0393 0.5223 0.113 Uiso 1 1 calc GR . . . .
C7 C 0.5039(4) -0.0198(11) 0.3865(6) 0.0707(17) Uani 1 1 d . U . . .
H7 H 0.4921 -0.0945 0.3885 0.085 Uiso 1 1 calc R . . . .
C5 C 0.4772(4) 0.1749(10) 0.3365(6) 0.0664(15) Uani 1 1 d . U . . .
H5 H 0.4486 0.2218 0.3062 0.080 Uiso 1 1 calc R . . . .
C6 C 0.4691(4) 0.0664(11) 0.3496(7) 0.0680(16) Uani 1 1 d . U . . .
H6 H 0.4312 0.0435 0.3292 0.082 Uiso 1 1 calc R . . . .

loop_
_atom_site_aniso_label
_atom_site_aniso_U_11
_atom_site_aniso_U_22
_atom_site_aniso_U_33
_atom_site_aniso_U_23
_atom_site_aniso_U_13
_atom_site_aniso_U_12
Ni1 0.0199(5) 0.0537(8) 0.0229(6) -0.0020(5) 0.0054(4) -0.0011(5)
Si1 0.0223(12) 0.0458(15) 0.0189(11) -0.0021(10) 0.0072(9) 0.0005(10)
N4 0.023(3) 0.039(4) 0.015(3) 0.001(3) 0.007(3) 0.002(3)
N2 0.013(3) 0.048(5) 0.026(4) 0.004(3) 0.006(3) 0.002(3)
N5 0.029(4) 0.038(4) 0.020(3) -0.004(3) 0.011(3) 0.003(3)
N3 0.013(3) 0.059(5) 0.023(3) 0.000(3) 0.004(3) 0.006(3)
C43 0.030(2) 0.067(2) 0.028(2) 0.000(2) 0.013(2) 0.001(2)
N1 0.023(4) 0.097(7) 0.048(5) -0.026(5) 0.010(4) -0.006(4)
C35 0.030(2) 0.069(2) 0.029(2) -0.0015(19) 0.0128(18) 0.0007(19)
C2 0.0312(19) 0.069(2) 0.0306(19) 0.0005(18) 0.0115(18) 0.0001(19)
C16 0.031(2) 0.070(2) 0.030(2) 0.001(2) 0.013(2) -0.001(2)
C12 0.029(2) 0.069(2) 0.028(2) 0.003(2) 0.0120(19) -0.001(2)
C14 0.033(3) 0.066(3) 0.029(3) 0.004(3) 0.009(2) 0.003(3)
C17 0.031(2) 0.068(2) 0.030(2) 0.002(2) 0.0097(19) -0.001(2)
C11 0.029(2) 0.069(2) 0.028(2) -0.001(2) 0.0132(19) -0.001(2)
C13 0.029(2) 0.068(3) 0.028(2) -0.001(2) 0.010(2) 0.002(2)
C48 0.032(2) 0.069(3) 0.032(2) 0.001(2) 0.008(2) 0.000(2)
C20 0.035(2) 0.073(2) 0.031(2) 0.000(2) 0.0117(19) -0.002(2)
C46 0.034(3) 0.068(3) 0.032(3) 0.000(3) 0.013(2) -0.002(3)
C39 0.035(2) 0.072(2) 0.031(2) -0.001(2) 0.0131(19) 0.000(2)
C44 0.031(2) 0.069(3) 0.029(2) 0.000(2) 0.012(2) 0.000(2)
C15 0.033(2) 0.069(3) 0.030(2) 0.001(2) 0.011(2) 0.001(2)
C45 0.033(2) 0.067(3) 0.029(2) 0.000(2) 0.012(2) 0.002(2)
C47 0.032(3) 0.070(3) 0.034(3) 0.001(2) 0.010(2) -0.002(2)
C23 0.0343(19) 0.074(2) 0.0325(19) -0.0010(19) 0.0118(18) -0.0004(19)
C36 0.034(3) 0.070(3) 0.033(3) -0.006(3) 0.012(3) 0.001(3)
C37 0.035(3) 0.070(3) 0.027(3) 0.000(3) 0.014(3) 0.000(3)
C38 0.029(3) 0.067(3) 0.033(3) 0.001(3) 0.013(3) 0.001(3)
C22 0.037(3) 0.073(3) 0.034(3) -0.006(3) 0.007(3) -0.001(3)
C42 0.044(3) 0.074(3) 0.032(3) -0.003(3) 0.016(3) -0.004(3)
C28 0.034(2) 0.076(2) 0.037(2) 0.000(2) 0.0124(19) 0.001(2)
C25 0.037(2) 0.081(3) 0.039(2) -0.001(2) 0.015(2) 0.001(2)
C1 0.0356(19) 0.077(2) 0.036(2) -0.0023(19) 0.0126(18) 0.0004(19)
C19 0.032(3) 0.071(4) 0.037(3) -0.002(3) 0.006(3) -0.008(3)
C24 0.036(2) 0.077(2) 0.035(2) -0.0009(19) 0.0136(19) 0.0006(19)
C21 0.039(3) 0.075(3) 0.035(3) 0.005(3) 0.012(3) -0.005(3)
C26 0.038(2) 0.082(3) 0.044(2) 0.000(2) 0.011(2) 0.005(2)
C29 0.037(2) 0.079(2) 0.037(2) 0.000(2) 0.0134(19) -0.001(2)
C18 0.042(3) 0.072(4) 0.039(3) -0.004(3) 0.012(3) -0.006(3)
C41 0.046(3) 0.073(4) 0.034(3) -0.007(3) 0.015(3) -0.007(3)
C40 0.046(3) 0.074(3) 0.039(3) -0.003(3) 0.017(3) 0.005(3)
C27 0.037(2) 0.080(3) 0.041(2) 0.004(2) 0.010(2) 0.003(2)
C30 0.052(3) 0.082(4) 0.045(3) 0.002(3) 0.018(3) -0.003(3)
C32 0.037(2) 0.077(2) 0.038(2) 0.0028(19) 0.0114(18) 0.0019(19)
C3 0.042(2) 0.084(3) 0.042(2) -0.004(2) 0.012(2) -0.002(2)
C8 0.044(3) 0.089(3) 0.046(3) -0.004(3) 0.012(2) -0.006(3)
C31 0.048(3) 0.088(4) 0.038(3) 0.003(3) 0.015(3) -0.007(3)
C4 0.043(2) 0.090(3) 0.044(2) -0.006(2) 0.010(2) 0.000(2)
C33 0.047(3) 0.094(3) 0.045(3) 0.004(3) 0.015(3) 0.005(3)
C34 0.045(3) 0.089(4) 0.049(3) 0.016(3) 0.012(3) 0.002(3)
C9 0.047(3) 0.097(4) 0.052(4) -0.005(4) 0.006(3) 0.014(3)
C10 0.068(4) 0.094(4) 0.064(4) -0.002(4) 0.012(4) -0.016(4)
C7 0.058(3) 0.097(3) 0.057(3) -0.006(3) 0.010(3) -0.009(3)
C5 0.050(3) 0.094(3) 0.054(3) -0.004(3) 0.004(2) 0.003(3)
C6 0.052(3) 0.096(3) 0.056(3) -0.006(3) 0.007(3) -0.004(3)

loop_
_atom_type_symbol
_atom_type_description
_atom_type_scat_dispersion_real
_atom_type_scat_dispersion_imag
_atom_type_scat_source
C C 0.0033 0.0016 'International Tables Vol C Tables 4.2.6.8 and 6.1.1.4'
H H 0.0000 0.0000 'International Tables Vol C Tables 4.2.6.8 and 6.1.1.4'
N N 0.0061 0.0033 'International Tables Vol C Tables 4.2.6.8 and 6.1.1.4'
Ni Ni 0.3393 1.1124 'International Tables Vol C Tables 4.2.6.8 and 6.1.1.4'
Si Si 0.0817 0.0704 'International Tables Vol C Tables 4.2.6.8 and 6.1.1.4'

loop_
_geom_angle_atom_site_label_1
_geom_angle_atom_site_label_2
_geom_angle_atom_site_label_3
_geom_angle
_geom_angle_site_symmetry_1
_geom_angle_site_symmetry_3
_geom_angle_publ_flag
N2 Ni1 N3 79.9(3) . . ?
N2 Ni1 C20 86.2(3) . . ?
C20 Ni1 N3 165.8(3) . . ?
C1 Ni1 N2 179.3(4) . . ?
C1 Ni1 N3 100.9(4) . . ?
C1 Ni1 C20 93.1(4) . . ?
N2 Si1 N4 114.8(3) . . ?
N2 Si1 N5 126.6(3) . . ?
N5 Si1 N4 72.0(3) . . ?
N3 Si1 N4 124.7(3) . . ?
N3 Si1 N2 100.3(3) . . ?
N3 Si1 N5 119.1(3) . . ?
C35 N4 Si1 137.3(6) . . ?
C2 N4 Si1 91.4(5) . . ?
C2 N4 C35 129.6(7) . . ?
Si1 N2 Ni1 88.1(3) . . ?
C11 N2 Ni1 115.1(6) . . ?
C11 N2 Si1 144.7(6) . . ?
C2 N5 Si1 91.6(5) . . ?
C2 N5 C39 130.1(7) . . ?
C39 N5 Si1 135.9(5) . . ?
Si1 N3 Ni1 85.3(3) . . ?
C23 N3 Ni1 132.4(6) . . ?
C23 N3 Si1 142.0(7) . . ?
C48 C43 C2 122.4(8) . . ?
C44 C43 C2 119.4(8) . . ?
C44 C43 C48 118.2(9) . . ?
C1 N1 C3 175.1(10) . . ?
N4 C35 C36 105.7(6) . . ?
N4 C35 C37 110.8(7) . . ?
N4 C35 C38 110.2(6) . . ?
C36 C35 C37 109.8(7) . . ?
C36 C35 C38 109.6(8) . . ?
C38 C35 C37 110.5(7) . . ?
N4 C2 N5 105.0(7) . . ?
N4 C2 C43 128.3(7) . . ?
N5 C2 C43 126.7(8) . . ?
C11 C16 C20 117.0(8) . . ?
C15 C16 C11 119.6(8) . . ?
C15 C16 C20 123.3(9) . . ?
C11 C12 C17 122.2(8) . . ?
C13 C12 C17 121.6(8) . . ?
C13 C12 C11 116.1(9) . . ?
C13 C14 C15 119.1(9) . . ?
C12 C17 C19 114.9(7) . . ?
C12 C17 C18 109.8(7) . . ?
C19 C17 C18 109.7(7) . . ?
N2 C11 C12 124.6(9) . . ?
C16 C11 N2 114.0(7) . . ?
C16 C11 C12 121.2(9) . . ?
C14 C13 C12 123.3(8) . . ?
C47 C48 C43 120.3(9) . . ?
C16 C20 Ni1 106.9(7) . . ?
C16 C20 C22 111.1(7) . . ?
C22 C20 Ni1 114.1(6) . . ?
C21 C20 Ni1 104.9(6) . . ?
C21 C20 C16 108.3(7) . . ?
C21 C20 C22 111.2(8) . . ?
C47 C46 C45 119.7(9) . . ?
N5 C39 C42 103.5(7) . . ?
N5 C39 C41 111.8(7) . . ?
N5 C39 C40 108.9(7) . . ?
C41 C39 C42 110.1(7) . . ?
C41 C39 C40 113.0(8) . . ?
C40 C39 C42 109.1(7) . . ?
C45 C44 C43 120.9(8) . . ?
C16 C15 C14 120.4(9) . . ?
C44 C45 C46 119.8(9) . . ?
C48 C47 C46 121.1(8) . . ?
N3 C23 C28 122.4(7) . . ?
N3 C23 C24 120.2(8) . . ?
C28 C23 C24 117.4(8) . . ?
C23 C28 C32 119.9(8) . . ?
C27 C28 C23 120.8(8) . . ?
C27 C28 C32 119.1(8) . . ?
C26 C25 C24 122.6(9) . . ?
N1 C1 Ni1 178.3(8) . . ?
C23 C24 C29 122.1(8) . . ?
C25 C24 C23 119.1(9) . . ?
C25 C24 C29 118.7(8) . . ?
C25 C26 C27 119.0(9) . . ?
C24 C29 C31 112.1(8) . . ?
C30 C29 C24 112.3(8) . . ?
C30 C29 C31 107.8(7) . . ?
C28 C27 C26 121.1(9) . . ?
C33 C32 C28 109.6(8) . . ?
C33 C32 C34 111.7(8) . . ?
C34 C32 C28 114.3(8) . . ?
C8 C3 N1 114.6(9) . . ?
C8 C3 C4 130.0(10) . . ?
C4 C3 N1 115.4(10) . . ?
C3 C8 C10 127.7(10) . . ?
C3 C8 C7 115.8(10) . . ?
C10 C8 C7 116.4(11) . . ?
C3 C4 C9 125.6(9) . . ?
C3 C4 C5 114.7(11) . . ?
C9 C4 C5 119.6(10) . . ?
C6 C7 C8 111.3(11) . . ?
C6 C5 C4 113.8(11) . . ?
C5 C6 C7 134.2(11) . . ?

loop_
_geom_bond_atom_site_label_1
_geom_bond_atom_site_label_2
_geom_bond_distance
_geom_bond_site_symmetry_2
_geom_bond_publ_flag
Ni1 N2 1.916(6) . ?
Ni1 N3 2.015(7) . ?
Ni1 C20 1.964(10) . ?
Ni1 C1 1.782(9) . ?
Si1 N4 1.835(6) . ?
Si1 N2 1.654(7) . ?
Si1 N5 1.824(7) . ?
Si1 N3 1.635(6) . ?
N4 C35 1.497(10) . ?
N4 C2 1.351(11) . ?
N2 C11 1.395(10) . ?
N5 C2 1.359(9) . ?
N5 C39 1.483(10) . ?
N3 C23 1.387(10) . ?
C43 C2 1.458(12) . ?
C43 C48 1.404(11) . ?
C43 C44 1.398(12) . ?
N1 C1 1.160(10) . ?
N1 C3 1.435(11) . ?
C35 C36 1.516(12) . ?
C35 C37 1.532(12) . ?
C35 C38 1.526(11) . ?
C16 C11 1.391(12) . ?
C16 C20 1.522(11) . ?
C16 C15 1.378(12) . ?
C12 C17 1.508(12) . ?
C12 C11 1.421(11) . ?
C12 C13 1.395(12) . ?
C14 C13 1.367(12) . ?
C14 C15 1.395(11) . ?
C17 C19 1.521(11) . ?
C17 C18 1.524(11) . ?
C48 C47 1.366(12) . ?
C20 C22 1.534(12) . ?
C20 C21 1.517(11) . ?
C46 C45 1.384(11) . ?
C46 C47 1.380(12) . ?
C39 C42 1.548(12) . ?
C39 C41 1.505(12) . ?
C39 C40 1.531(12) . ?
C44 C45 1.383(12) . ?
C23 C28 1.417(13) . ?
C23 C24 1.433(11) . ?
C28 C27 1.385(12) . ?
C28 C32 1.533(12) . ?
C25 C24 1.397(12) . ?
C25 C26 1.361(13) . ?
C24 C29 1.515(13) . ?
C26 C27 1.389(12) . ?
C29 C30 1.510(13) . ?
C29 C31 1.526(12) . ?
C32 C33 1.515(13) . ?
C32 C34 1.524(13) . ?
C3 C8 1.377(14) . ?
C3 C4 1.400(14) . ?
C8 C10 1.465(14) . ?
C8 C7 1.465(13) . ?
C4 C9 1.411(14) . ?
C4 C5 1.445(13) . ?
C7 C6 1.397(15) . ?
C5 C6 1.349(15) . ?
